data_1501837
loop_
_publ_author_name
'Rateb, Mostafa E.'
'Houssen, Wael E.'
'Harrison, William T. A.'
'Deng, Hai'
'Okoro, Chinyere K.'
'Asenjo, Juan A.'
'Andrews, Barbara A.'
'Bull, Alan T.'
'Goodfellow, Michael'
'Ebel, Rainer'
'Jaspars, Marcel'

_publ_section_title
;
 Diverse metabolic profiles of a Streptomyces strain isolated from a
 hyper-arid environment.
;
_journal_issue 9
_journal_name_full 'Journal of natural products'
_journal_page_first 1965
_journal_page_last 1971
_journal_paper_doi 10.1021/np200470u
_journal_volume 74
_journal_year 2011
_chemical_absolute_configuration unk
_chemical_formula_moiety 'C28 H40 O4'
_chemical_formula_sum 'C28 H40 O4'
_chemical_formula_weight 440.60
_chemical_name_systematic
; 
 ? 
;
_space_group_IT_number 19
_symmetry_cell_setting orthorhombic
_symmetry_space_group_name_Hall 'P 2ac 2ab'
_symmetry_space_group_name_H-M 'P 21 21 21'
_atom_sites_solution_hydrogens geom
_atom_sites_solution_primary direct
_atom_sites_solution_secondary difmap
_audit_creation_method SHELXL-97
_cell_angle_alpha 90.00
_cell_angle_beta 90.00
_cell_angle_gamma 90.00
_cell_formula_units_Z 4
_cell_length_a 8.8119(5)
_cell_length_b 11.8088(4)
_cell_length_c 25.8659(15)
_cell_measurement_temperature 120(2)
_cell_volume 2691.6(2)
_computing_structure_refinement 'SHELXL-97 (Sheldrick, 1997)'
_computing_structure_solution 'SHELXS-97 (Sheldrick, 1990)'
_diffrn_ambient_temperature 120(2)
_diffrn_measured_fraction_theta_full 0.967
_diffrn_measured_fraction_theta_max 0.967
_diffrn_measurement_device_type 'Nonius KappaCCD'
_diffrn_radiation_monochromator graphite
_diffrn_radiation_source 'fine-focus sealed tube'
_diffrn_radiation_type MoK\a
_diffrn_radiation_wavelength 0.71073
_diffrn_reflns_av_R_equivalents 0.0667
_diffrn_reflns_av_sigmaI/netI 0.0474
_diffrn_reflns_limit_h_max 10
_diffrn_reflns_limit_h_min -9
_diffrn_reflns_limit_k_max 13
_diffrn_reflns_limit_k_min -14
_diffrn_reflns_limit_l_max 31
_diffrn_reflns_limit_l_min -31
_diffrn_reflns_number 20760
_diffrn_reflns_theta_full 26.00
_diffrn_reflns_theta_max 26.00
_diffrn_reflns_theta_min 2.93
_diffrn_standards_decay_% 0
_exptl_absorpt_coefficient_mu 0.071
_exptl_absorpt_correction_type none
_exptl_crystal_colour colourless
_exptl_crystal_density_diffrn 1.087
_exptl_crystal_density_method 'not measured'
_exptl_crystal_description block
_exptl_crystal_F_000 960
_exptl_crystal_size_max 0.38
_exptl_crystal_size_mid 0.28
_exptl_crystal_size_min 0.18
_refine_diff_density_max 0.184
_refine_diff_density_min -0.162
_refine_diff_density_rms 0.038
_refine_ls_abs_structure_details none
_refine_ls_extinction_coef 0.0097(12)
_refine_ls_extinction_expression Fc^*^=kFc[1+0.001xFc^2^\l^3^/sin(2\q)]^-1/4^
_refine_ls_extinction_method SHELXL
_refine_ls_goodness_of_fit_ref 1.046
_refine_ls_hydrogen_treatment constr
_refine_ls_matrix_type full
_refine_ls_number_parameters 296
_refine_ls_number_reflns 2908
_refine_ls_number_restraints 0
_refine_ls_restrained_S_all 1.046
_refine_ls_R_factor_all 0.0627
_refine_ls_R_factor_gt 0.0444
_refine_ls_shift/su_max 0.000
_refine_ls_shift/su_mean 0.000
_refine_ls_structure_factor_coef Fsqd
_refine_ls_weighting_details 'calc w=1/[\s^2^(Fo^2^)+(0.0312P)^2^+0.8486P] where P=(Fo^2^+2Fc^2^)/3'
_refine_ls_weighting_scheme calc
_refine_ls_wR_factor_gt 0.0863
_refine_ls_wR_factor_ref 0.0939
_reflns_number_gt 2367
_reflns_number_total 2908
_reflns_threshold_expression I>2sigma(I)
_cod_data_source_file np200470u_si_002.cif
_cod_data_source_block C34D-64
_cod_database_code 1501837

loop_
_symmetry_equiv_pos_as_xyz
'x, y, z'
'-x+1/2, -y, z+1/2'
'x+1/2, -y+1/2, -z'
'-x, y+1/2, -z+1/2'

loop_
_atom_site_label
_atom_site_type_symbol
_atom_site_fract_x
_atom_site_fract_y
_atom_site_fract_z
_atom_site_U_iso_or_equiv
_atom_site_adp_type
_atom_site_occupancy
_atom_site_symmetry_multiplicity
_atom_site_calc_flag
_atom_site_refinement_flags
C1 C 0.4009(4) 0.1080(2) 0.54481(10) 0.0306(7) Uani 1 1 d .
C2 C 0.4202(4) 0.0874(2) 0.48941(10) 0.0316(7) Uani 1 1 d .
H2A H 0.3956 0.0152 0.4756 0.038 Uiso 1 1 calc R
C3 C 0.4718(3) 0.1685(2) 0.45775(10) 0.0304(7) Uani 1 1 d .
H3 H 0.4963 0.2390 0.4733 0.037 Uiso 1 1 calc R
C4 C 0.4944(3) 0.1603(2) 0.40237(10) 0.0298(6) Uani 1 1 d .
C5 C 0.5361(3) 0.2559(2) 0.37735(10) 0.0307(7) Uani 1 1 d .
H5 H 0.5462 0.3214 0.3984 0.037 Uiso 1 1 calc R
C6 C 0.5675(3) 0.2725(2) 0.32297(10) 0.0304(7) Uani 1 1 d .
H6 H 0.5591 0.2102 0.2999 0.036 Uiso 1 1 calc R
C7 C 0.6079(3) 0.3736(2) 0.30459(10) 0.0288(7) Uani 1 1 d .
H7 H 0.6158 0.4329 0.3293 0.035 Uiso 1 1 calc R
C8 C 0.6423(3) 0.4053(2) 0.24973(10) 0.0292(6) Uani 1 1 d .
H8 H 0.5525 0.4476 0.2361 0.035 Uiso 1 1 calc R
C9 C 0.7790(3) 0.4872(2) 0.24854(10) 0.0298(7) Uani 1 1 d .
H9A H 0.8664 0.4500 0.2656 0.036 Uiso 1 1 calc R
H9B H 0.8074 0.5010 0.2121 0.036 Uiso 1 1 calc R
C10 C 0.7513(3) 0.5987(2) 0.27426(10) 0.0299(7) Uani 1 1 d .
H10 H 0.6835 0.6494 0.2575 0.036 Uiso 1 1 calc R
C11 C 0.8125(3) 0.6332(2) 0.31829(10) 0.0294(7) Uani 1 1 d .
H11 H 0.8774 0.5812 0.3355 0.035 Uiso 1 1 calc R
C12 C 0.7900(3) 0.7460(2) 0.34381(10) 0.0291(7) Uani 1 1 d .
H12 H 0.7089 0.7874 0.3245 0.035 Uiso 1 1 calc R
C13 C 0.7395(3) 0.7356(2) 0.40053(10) 0.0279(6) Uani 1 1 d .
H13 H 0.7313 0.8141 0.4148 0.033 Uiso 1 1 calc R
C14 C 0.5849(3) 0.6795(2) 0.40682(10) 0.0285(6) Uani 1 1 d .
H14A H 0.5929 0.5992 0.3961 0.034 Uiso 1 1 calc R
H14B H 0.5116 0.7171 0.3834 0.034 Uiso 1 1 calc R
C15 C 0.5233(4) 0.6843(2) 0.46187(10) 0.0301(7) Uani 1 1 d .
H15 H 0.6008 0.6537 0.4864 0.036 Uiso 1 1 calc R
C16 C 0.3774(3) 0.6209(2) 0.46816(10) 0.0318(7) Uani 1 1 d .
H16 H 0.2970 0.6414 0.4456 0.038 Uiso 1 1 calc R
C17 C 0.3481(4) 0.5381(2) 0.50236(10) 0.0335(7) Uani 1 1 d .
H17 H 0.2469 0.5103 0.5030 0.040 Uiso 1 1 calc R
C18 C 0.4535(4) 0.4862(2) 0.53855(10) 0.0326(7) Uani 1 1 d .
H18 H 0.5585 0.5032 0.5352 0.039 Uiso 1 1 calc R
C19 C 0.4102(4) 0.4161(2) 0.57611(10) 0.0340(7) Uani 1 1 d .
H19 H 0.3042 0.4032 0.5792 0.041 Uiso 1 1 calc R
C20 C 0.5094(4) 0.3558(2) 0.61377(10) 0.0353(7) Uani 1 1 d .
H20A H 0.4949 0.3884 0.6487 0.042 Uiso 1 1 calc R
H20B H 0.6171 0.3663 0.6039 0.042 Uiso 1 1 calc R
C21 C 0.4723(4) 0.2295(2) 0.61503(10) 0.0317(7) Uani 1 1 d .
H21 H 0.3639 0.2198 0.6256 0.038 Uiso 1 1 calc R
C22 C 0.5706(4) 0.1596(2) 0.65011(10) 0.0330(7) Uani 1 1 d .
H22 H 0.5731 0.1806 0.6856 0.040 Uiso 1 1 calc R
C23 C 0.6538(4) 0.0718(2) 0.63631(11) 0.0371(7) Uani 1 1 d .
H23 H 0.6565 0.0552 0.6004 0.044 Uiso 1 1 calc R
C24 C 0.7449(4) -0.0052(3) 0.67068(12) 0.0423(8) Uani 1 1 d .
H24A H 0.8527 -0.0007 0.6601 0.051 Uiso 1 1 calc R
H24B H 0.7107 -0.0840 0.6649 0.051 Uiso 1 1 calc R
C25 C 0.7351(4) 0.0200(3) 0.72779(12) 0.0474(8) Uani 1 1 d .
H25A H 0.7954 -0.0356 0.7470 0.071 Uiso 1 1 calc R
H25B H 0.6290 0.0157 0.7390 0.071 Uiso 1 1 calc R
H25C H 0.7746 0.0962 0.7345 0.071 Uiso 1 1 calc R
C26 C 0.9363(4) 0.8153(2) 0.34011(11) 0.0404(8) Uani 1 1 d .
H26A H 0.9195 0.8905 0.3551 0.061 Uiso 1 1 calc R
H26B H 0.9657 0.8232 0.3038 0.061 Uiso 1 1 calc R
H26C H 1.0173 0.7767 0.3591 0.061 Uiso 1 1 calc R
C27 C 0.6681(4) 0.3042(2) 0.21424(10) 0.0377(7) Uani 1 1 d .
H27A H 0.6876 0.3310 0.1790 0.057 Uiso 1 1 calc R
H27B H 0.5776 0.2559 0.2143 0.057 Uiso 1 1 calc R
H27C H 0.7555 0.2606 0.2265 0.057 Uiso 1 1 calc R
C28 C 0.4721(4) 0.0471(2) 0.37673(11) 0.0413(8) Uani 1 1 d .
H28A H 0.5285 -0.0110 0.3958 0.062 Uiso 1 1 calc R
H28B H 0.5094 0.0506 0.3411 0.062 Uiso 1 1 calc R
H28C H 0.3639 0.0279 0.3766 0.062 Uiso 1 1 calc R
O1 O 0.4891(2) 0.19289(14) 0.56181(7) 0.0317(5) Uani 1 1 d .
O2 O 0.3154(2) 0.05560(15) 0.57314(7) 0.0388(5) Uani 1 1 d .
O3 O 0.4954(3) 0.80228(14) 0.47318(7) 0.0401(5) Uani 1 1 d .
H1 H 0.4648 0.8010 0.5059 0.075(13) Uiso 1 1 d R
O4 O 0.8522(2) 0.67706(15) 0.43018(7) 0.0320(5) Uani 1 1 d .
H2 H 0.8255 0.5966 0.4311 0.074(12) Uiso 1 1 d R

loop_
_atom_site_aniso_label
_atom_site_aniso_U_11
_atom_site_aniso_U_22
_atom_site_aniso_U_33
_atom_site_aniso_U_23
_atom_site_aniso_U_13
_atom_site_aniso_U_12
C1 0.0409(19) 0.0201(14) 0.0309(15) 0.0019(12) -0.0002(14) 0.0006(13)
C2 0.0421(19) 0.0239(14) 0.0287(14) 0.0001(11) -0.0005(14) -0.0009(13)
C3 0.0351(18) 0.0285(14) 0.0278(14) -0.0031(11) -0.0032(13) 0.0015(13)
C4 0.0331(17) 0.0307(14) 0.0257(14) -0.0025(12) -0.0039(13) -0.0002(13)
C5 0.0363(18) 0.0327(15) 0.0229(14) -0.0016(11) -0.0049(13) 0.0004(13)
C6 0.0361(18) 0.0335(15) 0.0216(13) -0.0030(11) -0.0019(13) -0.0005(13)
C7 0.0324(18) 0.0316(15) 0.0225(13) -0.0023(11) 0.0009(12) 0.0011(13)
C8 0.0329(17) 0.0354(15) 0.0193(12) -0.0001(11) 0.0011(13) 0.0027(12)
C9 0.0367(17) 0.0356(15) 0.0172(13) -0.0007(12) 0.0008(12) 0.0000(13)
C10 0.0364(18) 0.0303(15) 0.0232(14) 0.0037(11) 0.0042(13) 0.0053(13)
C11 0.0333(18) 0.0315(15) 0.0234(14) 0.0036(11) 0.0037(13) 0.0050(13)
C12 0.0370(18) 0.0263(14) 0.0240(13) 0.0018(11) -0.0003(13) 0.0019(13)
C13 0.0369(18) 0.0236(13) 0.0230(13) -0.0011(11) -0.0042(13) 0.0035(13)
C14 0.0379(18) 0.0259(13) 0.0216(13) 0.0005(11) -0.0031(13) 0.0010(13)
C15 0.0450(19) 0.0230(14) 0.0223(13) 0.0006(11) 0.0017(13) 0.0027(13)
C16 0.0358(19) 0.0317(15) 0.0278(14) -0.0021(12) 0.0022(13) -0.0009(13)
C17 0.0380(18) 0.0310(15) 0.0316(15) -0.0016(12) 0.0041(14) -0.0032(13)
C18 0.0388(18) 0.0285(14) 0.0304(14) -0.0018(12) 0.0017(13) -0.0038(13)
C19 0.0426(19) 0.0263(14) 0.0329(15) -0.0014(12) 0.0036(15) -0.0023(13)
C20 0.051(2) 0.0283(14) 0.0268(14) 0.0005(11) 0.0015(14) -0.0059(14)
C21 0.0443(19) 0.0287(14) 0.0220(14) 0.0020(11) 0.0053(13) -0.0039(13)
C22 0.0426(18) 0.0318(15) 0.0246(14) 0.0015(12) 0.0043(13) -0.0075(14)
C23 0.0426(19) 0.0385(17) 0.0300(15) 0.0020(13) 0.0043(15) -0.0027(15)
C24 0.0373(19) 0.0394(16) 0.0502(19) -0.0018(15) -0.0040(16) 0.0014(15)
C25 0.040(2) 0.057(2) 0.0451(19) 0.0073(16) -0.0066(16) 0.0005(17)
C26 0.048(2) 0.0357(16) 0.0373(17) -0.0022(13) 0.0106(16) -0.0056(15)
C27 0.046(2) 0.0451(18) 0.0223(14) -0.0041(12) 0.0049(14) -0.0083(16)
C28 0.059(2) 0.0357(16) 0.0291(15) -0.0061(13) 0.0004(15) -0.0058(15)
O1 0.0446(12) 0.0284(9) 0.0220(9) 0.0012(7) 0.0043(9) -0.0078(9)
O2 0.0530(14) 0.0270(10) 0.0363(11) 0.0011(9) 0.0108(11) -0.0062(10)
O3 0.0611(15) 0.0260(10) 0.0332(11) -0.0039(8) 0.0183(11) -0.0010(10)
O4 0.0407(12) 0.0286(10) 0.0267(10) -0.0015(8) -0.0058(9) 0.0041(9)

loop_
_atom_type_symbol
_atom_type_description
_atom_type_scat_dispersion_real
_atom_type_scat_dispersion_imag
_atom_type_scat_source
C C 0.0033 0.0000 'International Tables Vol C Tables 4.2.6.8 and 6.1.1.4'
H H 0.0000 0.0000 'International Tables Vol C Tables 4.2.6.8 and 6.1.1.4'
O O 0.0106 0.0000 'International Tables Vol C Tables 4.2.6.8 and 6.1.1.4'

loop_
_geom_angle_atom_site_label_1
_geom_angle_atom_site_label_2
_geom_angle_atom_site_label_3
_geom_angle
O2 C1 O1 122.7(2)
O2 C1 C2 125.1(3)
O1 C1 C2 112.2(2)
C3 C2 C1 121.3(2)
C3 C2 H2A 119.4
C1 C2 H2A 119.4
C2 C3 C4 127.1(3)
C2 C3 H3 116.4
C4 C3 H3 116.4
C5 C4 C3 117.1(2)
C5 C4 C28 124.5(2)
C3 C4 C28 118.4(2)
C4 C5 C6 129.1(3)
C4 C5 H5 115.5
C6 C5 H5 115.5
C7 C6 C5 121.3(3)
C7 C6 H6 119.4
C5 C6 H6 119.4
C6 C7 C8 127.9(2)
C6 C7 H7 116.0
C8 C7 H7 116.0
C7 C8 C27 113.9(2)
C7 C8 C9 109.4(2)
C27 C8 C9 111.3(2)
C7 C8 H8 107.3
C27 C8 H8 107.3
C9 C8 H8 107.3
C10 C9 C8 114.5(2)
C10 C9 H9A 108.6
C8 C9 H9A 108.6
C10 C9 H9B 108.6
C8 C9 H9B 108.6
H9A C9 H9B 107.6
C11 C10 C9 125.9(3)
C11 C10 H10 117.0
C9 C10 H10 117.0
C10 C11 C12 126.7(3)
C10 C11 H11 116.6
C12 C11 H11 116.6
C11 C12 C26 109.7(2)
C11 C12 C13 112.8(2)
C26 C12 C13 110.3(2)
C11 C12 H12 108.0
C26 C12 H12 108.0
C13 C12 H12 108.0
O4 C13 C14 110.6(2)
O4 C13 C12 110.4(2)
C14 C13 C12 113.3(2)
O4 C13 H13 107.4
C14 C13 H13 107.4
C12 C13 H13 107.4
C13 C14 C15 113.7(2)
C13 C14 H14A 108.8
C15 C14 H14A 108.8
C13 C14 H14B 108.8
C15 C14 H14B 108.8
H14A C14 H14B 107.7
O3 C15 C16 108.3(2)
O3 C15 C14 106.6(2)
C16 C15 C14 112.9(2)
O3 C15 H15 109.7
C16 C15 H15 109.7
C14 C15 H15 109.7
C17 C16 C15 126.9(3)
C17 C16 H16 116.5
C15 C16 H16 116.5
C16 C17 C18 127.4(3)
C16 C17 H17 116.3
C18 C17 H17 116.3
C19 C18 C17 123.2(3)
C19 C18 H18 118.4
C17 C18 H18 118.4
C18 C19 C20 127.3(3)
C18 C19 H19 116.4
C20 C19 H19 116.4
C19 C20 C21 110.8(2)
C19 C20 H20A 109.5
C21 C20 H20A 109.5
C19 C20 H20B 109.5
C21 C20 H20B 109.5
H20A C20 H20B 108.1
O1 C21 C22 110.5(2)
O1 C21 C20 104.4(2)
C22 C21 C20 115.2(2)
O1 C21 H21 108.8
C22 C21 H21 108.8
C20 C21 H21 108.8
C23 C22 C21 126.1(3)
C23 C22 H22 116.9
C21 C22 H22 116.9
C22 C23 C24 127.7(3)
C22 C23 H23 116.1
C24 C23 H23 116.1
C23 C24 C25 115.4(3)
C23 C24 H24A 108.4
C25 C24 H24A 108.4
C23 C24 H24B 108.4
C25 C24 H24B 108.4
H24A C24 H24B 107.5
C24 C25 H25A 109.5
C24 C25 H25B 109.5
H25A C25 H25B 109.5
C24 C25 H25C 109.5
H25A C25 H25C 109.5
H25B C25 H25C 109.5
C12 C26 H26A 109.5
C12 C26 H26B 109.5
H26A C26 H26B 109.5
C12 C26 H26C 109.5
H26A C26 H26C 109.5
H26B C26 H26C 109.5
C8 C27 H27A 109.5
C8 C27 H27B 109.5
H27A C27 H27B 109.5
C8 C27 H27C 109.5
H27A C27 H27C 109.5
H27B C27 H27C 109.5
C4 C28 H28A 109.5
C4 C28 H28B 109.5
H28A C28 H28B 109.5
C4 C28 H28C 109.5
H28A C28 H28C 109.5
H28B C28 H28C 109.5
C1 O1 C21 118.3(2)
C15 O3 H1 103.2
C13 O4 H2 108.3

loop_
_geom_bond_atom_site_label_1
_geom_bond_atom_site_label_2
_geom_bond_distance
C1 O2 1.220(3)
C1 O1 1.343(3)
C1 C2 1.463(4)
C2 C3 1.339(4)
C2 H2A 0.9500
C3 C4 1.449(3)
C3 H3 0.9500
C4 C5 1.352(4)
C4 C28 1.506(4)
C5 C6 1.447(4)
C5 H5 0.9500
C6 C7 1.333(4)
C6 H6 0.9500
C7 C8 1.498(4)
C7 H7 0.9500
C8 C27 1.523(4)
C8 C9 1.545(4)
C8 H8 1.0000
C9 C10 1.496(4)
C9 H9A 0.9900
C9 H9B 0.9900
C10 C11 1.325(4)
C10 H10 0.9500
C11 C12 1.499(4)
C11 H11 0.9500
C12 C26 1.530(4)
C12 C13 1.538(4)
C12 H12 1.0000
C13 O4 1.433(3)
C13 C14 1.524(4)
C13 H13 1.0000
C14 C15 1.525(3)
C14 H14A 0.9900
C14 H14B 0.9900
C15 O3 1.445(3)
C15 C16 1.497(4)
C15 H15 1.0000
C16 C17 1.344(4)
C16 H16 0.9500
C17 C18 1.454(4)
C17 H17 0.9500
C18 C19 1.332(4)
C18 H18 0.9500
C19 C20 1.490(4)
C19 H19 0.9500
C20 C21 1.527(4)
C20 H20A 0.9900
C20 H20B 0.9900
C21 O1 1.450(3)
C21 C22 1.502(4)
C21 H21 1.0000
C22 C23 1.320(4)
C22 H22 0.9500
C23 C24 1.504(4)
C23 H23 0.9500
C24 C25 1.509(4)
C24 H24A 0.9900
C24 H24B 0.9900
C25 H25A 0.9800
C25 H25B 0.9800
C25 H25C 0.9800
C26 H26A 0.9800
C26 H26B 0.9800
C26 H26C 0.9800
C27 H27A 0.9800
C27 H27B 0.9800
C27 H27C 0.9800
C28 H28A 0.9800
C28 H28B 0.9800
C28 H28C 0.9800
O3 H1 0.8886
O4 H2 0.9790

loop_
_geom_hbond_atom_site_label_D
_geom_hbond_atom_site_label_H
_geom_hbond_atom_site_label_A
_geom_hbond_distance_DH
_geom_hbond_distance_HA
_geom_hbond_distance_DA
_geom_hbond_angle_DHA
_geom_hbond_site_symmetry_A
O3 H1 O4 0.89 1.95 2.811(3) 164 3_466
O4 H2 O2 0.98 1.80 2.768(3) 168 3_556

loop_
_geom_torsion_atom_site_label_1
_geom_torsion_atom_site_label_2
_geom_torsion_atom_site_label_3
_geom_torsion_atom_site_label_4
_geom_torsion
O2 C1 C2 C3 156.6(3)
O1 C1 C2 C3 -23.4(4)
C1 C2 C3 C4 -179.1(3)
C2 C3 C4 C5 174.7(3)
C2 C3 C4 C28 -6.0(5)
C3 C4 C5 C6 179.4(3)
C28 C4 C5 C6 0.2(5)
C4 C5 C6 C7 -179.9(3)
C5 C6 C7 C8 -179.2(3)
C6 C7 C8 C27 -14.9(4)
C6 C7 C8 C9 -140.2(3)
C7 C8 C9 C10 -64.2(3)
C27 C8 C9 C10 169.0(2)
C8 C9 C10 C11 109.8(3)
C9 C10 C11 C12 177.9(3)
C10 C11 C12 C26 -109.6(3)
C10 C11 C12 C13 127.1(3)
C11 C12 C13 O4 60.9(3)
C26 C12 C13 O4 -62.0(3)
C11 C12 C13 C14 -63.8(3)
C26 C12 C13 C14 173.3(2)
O4 C13 C14 C15 63.9(3)
C12 C13 C14 C15 -171.5(2)
C13 C14 C15 O3 65.8(3)
C13 C14 C15 C16 -175.5(2)
O3 C15 C16 C17 -117.2(3)
C14 C15 C16 C17 125.0(3)
C15 C16 C17 C18 -4.4(5)
C16 C17 C18 C19 170.1(3)
C17 C18 C19 C20 177.7(2)
C18 C19 C20 C21 -129.1(3)
C19 C20 C21 O1 56.0(3)
C19 C20 C21 C22 177.4(2)
O1 C21 C22 C23 -4.4(4)
C20 C21 C22 C23 -122.4(3)
C21 C22 C23 C24 -175.4(3)
C22 C23 C24 C25 2.0(5)
O2 C1 O1 C21 -5.4(4)
C2 C1 O1 C21 174.6(2)
C22 C21 O1 C1 86.9(3)
C20 C21 O1 C1 -148.6(2)
